data_4102447
loop_
_publ_author_name
'Qi-Kui Liu'
'Jian-Ping Ma'
'Yu-Bin Dong'

_publ_section_title
;
 Adsorption and Separation of Reactive Aromatic Isomers and Generation and
 Stabilization of Their Radicals within Cadmium(II)-Triazole Metal-Organic
 Confined Space in a Single-Crystal-to-Single-Crystal Fashion
;
_journal_name_full 'Journal of the American Chemical Society'
_journal_page_first 7005
_journal_page_last 7017
_journal_paper_doi 10.1021/ja101807c
_journal_volume 132
_journal_year 2010
_chemical_formula_sum 'C55 H45 Cd Cl2 N13 O8'
_chemical_formula_weight 1199.34
_chemical_name_systematic
; 
 ? 
;
_space_group_IT_number 92
_symmetry_cell_setting tetragonal
_symmetry_space_group_name_Hall 'P 4abw 2nw'
_symmetry_space_group_name_H-M 'P 41 21 2'
_atom_sites_solution_hydrogens geom
_atom_sites_solution_primary direct
_atom_sites_solution_secondary difmap
_audit_creation_method SHELXL-97
_cell_angle_alpha 90.00
_cell_angle_beta 90.00
_cell_angle_gamma 90.00
_cell_formula_units_Z 4
_cell_length_a 15.8633(16)
_cell_length_b 15.8633(16)
_cell_length_c 21.760(3)
_cell_measurement_reflns_used 8327
_cell_measurement_temperature 123(2)
_cell_measurement_theta_max 25.603
_cell_measurement_theta_min 2.270
_cell_volume 5475.8(11)
_computing_cell_refinement 'Bruker SMART'
_computing_data_collection 'Bruker SMART'
_computing_data_reduction 'Bruker SAINT'
_computing_molecular_graphics 'Bruker SHELXTL'
_computing_publication_material 'Bruker SHELXTL'
_computing_structure_refinement 'SHELXL-97 (Sheldrick, 1997)'
_computing_structure_solution 'SHELXS-97 (Sheldrick, 1990)'
_diffrn_ambient_temperature 123(2)
_diffrn_measured_fraction_theta_full 1.000
_diffrn_measured_fraction_theta_max 1.000
_diffrn_measurement_device_type 'CCD area detector'
_diffrn_measurement_method 'phi and omega scans'
_diffrn_radiation_monochromator graphite
_diffrn_radiation_source 'fine-focus sealed tube'
_diffrn_radiation_type MoK\a
_diffrn_radiation_wavelength 0.71073
_diffrn_reflns_av_R_equivalents 0.0527
_diffrn_reflns_av_sigmaI/netI 0.0401
_diffrn_reflns_limit_h_max 19
_diffrn_reflns_limit_h_min -15
_diffrn_reflns_limit_k_max 15
_diffrn_reflns_limit_k_min -19
_diffrn_reflns_limit_l_max 22
_diffrn_reflns_limit_l_min -26
_diffrn_reflns_number 28714
_diffrn_reflns_theta_full 25.50
_diffrn_reflns_theta_max 25.50
_diffrn_reflns_theta_min 1.59
_exptl_absorpt_coefficient_mu 0.563
_exptl_absorpt_correction_T_max 0.9355
_exptl_absorpt_correction_T_min 0.9054
_exptl_absorpt_correction_type multi-scan
_exptl_absorpt_process_details sadabs
_exptl_crystal_colour brown
_exptl_crystal_density_diffrn 1.455
_exptl_crystal_density_method 'not measured'
_exptl_crystal_description block
_exptl_crystal_F_000 2448
_exptl_crystal_size_max 0.18
_exptl_crystal_size_mid 0.16
_exptl_crystal_size_min 0.12
_refine_diff_density_max 1.159
_refine_diff_density_min -0.482
_refine_diff_density_rms 0.112
_refine_ls_abs_structure_details 'Flack H D (1983), Acta Cryst. A39, 876-881'
_refine_ls_abs_structure_Flack 0.00(4)
_refine_ls_extinction_method none
_refine_ls_goodness_of_fit_ref 1.091
_refine_ls_hydrogen_treatment constr
_refine_ls_matrix_type full
_refine_ls_number_parameters 392
_refine_ls_number_reflns 5102
_refine_ls_number_restraints 55
_refine_ls_restrained_S_all 1.095
_refine_ls_R_factor_all 0.0542
_refine_ls_R_factor_gt 0.0489
_refine_ls_shift/su_max 0.001
_refine_ls_shift/su_mean 0.000
_refine_ls_structure_factor_coef Fsqd
_refine_ls_weighting_details 'calc w=1/[\s^2^(Fo^2^)+(0.0870P)^2^+6.0679P] where P=(Fo^2^+2Fc^2^)/3'
_refine_ls_weighting_scheme calc
_refine_ls_wR_factor_gt 0.1329
_refine_ls_wR_factor_ref 0.1383
_reflns_number_gt 4703
_reflns_number_total 5102
_reflns_threshold_expression >2sigma(I)
_cod_data_source_file ja101807c_si_003_14.cif
_cod_data_source_block 6'
_cod_original_cell_volume 5475.7(11)
_cod_database_code 4102447

loop_
_symmetry_equiv_pos_as_xyz
'x, y, z'
'-x, -y, z+1/2'
'-y+1/2, x+1/2, z+1/4'
'y+1/2, -x+1/2, z+3/4'
'-x+1/2, y+1/2, -z+1/4'
'x+1/2, -y+1/2, -z+3/4'
'y, x, -z'
'-y, -x, -z+1/2'

loop_
_atom_site_label
_atom_site_type_symbol
_atom_site_fract_x
_atom_site_fract_y
_atom_site_fract_z
_atom_site_U_iso_or_equiv
_atom_site_adp_type
_atom_site_occupancy
_atom_site_symmetry_multiplicity
_atom_site_calc_flag
_atom_site_refinement_flags
C1 C 0.1413(3) 0.9135(3) 0.1106(2) 0.0292(11) Uani 1 1 d .
H1 H 0.1131 0.9646 0.1007 0.035 Uiso 1 1 calc R
C2 C 0.2014(3) 0.8850(3) 0.0703(2) 0.0280(11) Uani 1 1 d .
H2 H 0.2140 0.9155 0.0339 0.034 Uiso 1 1 calc R
C3 C 0.2442(3) 0.8090(3) 0.0842(2) 0.0274(11) Uani 1 1 d .
C4 C 0.2156(3) 0.7654(3) 0.1354(2) 0.0314(12) Uani 1 1 d .
H4 H 0.2375 0.7109 0.1441 0.038 Uiso 1 1 calc R
C5 C 0.1559(3) 0.8001(3) 0.1737(3) 0.0317(12) Uani 1 1 d .
H5 H 0.1396 0.7698 0.2094 0.038 Uiso 1 1 calc R
C6 C 0.3158(3) 0.7785(3) 0.0467(2) 0.0268(11) Uani 1 1 d .
C7 C 0.3316(3) 0.8064(3) -0.0128(2) 0.0292(12) Uani 1 1 d .
H7 H 0.2951 0.8468 -0.0311 0.035 Uiso 1 1 calc R
C8 C 0.3994(4) 0.7763(4) -0.0456(2) 0.0336(12) Uani 1 1 d .
H8 H 0.4089 0.7959 -0.0862 0.040 Uiso 1 1 calc R
C9 C 0.4544(4) 0.7177(3) -0.0200(2) 0.0307(12) Uani 1 1 d .
H9 H 0.5015 0.6977 -0.0427 0.037 Uiso 1 1 calc R
C10 C 0.4394(3) 0.6889(3) 0.0394(2) 0.0239(9) Uani 1 1 d .
C11 C 0.3708(3) 0.7180(3) 0.0725(2) 0.0277(11) Uani 1 1 d .
H11 H 0.3607 0.6972 0.1128 0.033 Uiso 1 1 calc R
C12 C 0.4949(3) 0.6266(3) 0.0699(2) 0.0218(9) Uani 1 1 d .
C13 C 0.5906(3) 0.5758(3) 0.1317(2) 0.0241(10) Uani 1 1 d .
C14 C 0.6610(3) 0.5676(3) 0.1761(2) 0.0259(10) Uani 1 1 d .
C15 C 0.6628(4) 0.4964(4) 0.2125(2) 0.0346(12) Uani 1 1 d .
H15 H 0.6189 0.4558 0.2098 0.042 Uiso 1 1 calc R
C16 C 0.7283(4) 0.4846(4) 0.2527(3) 0.0465(15) Uani 1 1 d .
H16 H 0.7304 0.4348 0.2770 0.056 Uiso 1 1 calc R
C17 C 0.7909(4) 0.5439(3) 0.2584(3) 0.0391(13) Uani 1 1 d .
H17 H 0.8341 0.5366 0.2882 0.047 Uiso 1 1 calc R
C18 C 0.7913(3) 0.6148(3) 0.2206(3) 0.0302(11) Uani 1 1 d .
C19 C 0.7247(3) 0.6264(3) 0.1799(2) 0.0261(10) Uani 1 1 d .
H19 H 0.7231 0.6752 0.1546 0.031 Uiso 1 1 calc R
C20 C 0.8582(3) 0.6807(3) 0.2271(2) 0.0268(11) Uani 1 1 d .
C21 C 0.9058(4) 0.6883(3) 0.2801(3) 0.0347(12) Uani 1 1 d .
H21 H 0.8990 0.6487 0.3125 0.042 Uiso 1 1 calc R
C22 C 0.9638(3) 0.7542(3) 0.2860(3) 0.0323(12) Uani 1 1 d .
H22 H 0.9959 0.7581 0.3227 0.039 Uiso 1 1 calc R
C23 C 0.9317(3) 0.8028(3) 0.1902(2) 0.0325(11) Uani 1 1 d .
H23 H 0.9403 0.8426 0.1582 0.039 Uiso 1 1 calc R
C24 C 0.8741(3) 0.7389(3) 0.1804(3) 0.0309(12) Uani 1 1 d .
H24 H 0.8456 0.7345 0.1422 0.037 Uiso 1 1 calc R
C25 C 0.4166(8) 0.0547(8) 0.8832(6) 0.104(3) Uani 0.50 1 d PGDU
H25 H 0.3941 0.0829 0.8483 0.125 Uiso 0.50 1 calc PR
C26 C 0.4824(8) -0.0024(9) 0.8761(6) 0.104(3) Uani 0.50 1 d PGDU
H26 H 0.5048 -0.0133 0.8364 0.125 Uiso 0.50 1 calc PR
C27 C 0.5153(6) -0.0436(6) 0.9271(8) 0.099(3) Uani 0.50 1 d PGDU
H27 H 0.5602 -0.0826 0.9223 0.119 Uiso 0.50 1 calc PR
C28 C 0.4825(8) -0.0276(7) 0.9852(7) 0.105(3) Uani 0.50 1 d PGDU
C29 C 0.4168(8) 0.0295(8) 0.9923(6) 0.104(3) Uani 0.50 1 d PGDU
C30 C 0.3838(7) 0.0707(7) 0.9413(8) 0.100(3) Uani 0.50 1 d PGDU
H30 H 0.3389 0.1097 0.9461 0.120 Uiso 0.50 1 calc PR
N7 N 0.5187(10) -0.0703(9) 1.0346(8) 0.117(4) Uani 0.50 1 d PDU
H7A H 0.5606 -0.1057 1.0283 0.140 Uiso 0.50 1 calc PR
H7B H 0.4997 -0.0619 1.0721 0.140 Uiso 0.50 1 calc PR
Cd1 Cd 0.440960(18) 0.440960(18) 0.0000 0.01966(15) Uani 1 2 d S
Cl1 Cl 0.731(3) 0.730(3) 0.0062(15) 0.047(3) Uani 0.50 1 d P
Cl2 Cl 0.12261(11) 0.12261(11) 0.0000 0.0584(6) Uani 1 2 d S
N1 N 0.1196(3) 0.8749(3) 0.16271(19) 0.0289(9) Uani 1 1 d .
N2 N 0.4935(2) 0.5442(3) 0.06620(19) 0.0250(9) Uani 1 1 d .
N3 N 0.5547(3) 0.5119(2) 0.10443(18) 0.0247(8) Uani 1 1 d .
N4 N 0.5556(3) 0.6491(2) 0.11043(18) 0.0241(8) Uani 1 1 d .
N5 N 0.5740(3) 0.7304(3) 0.1327(2) 0.0385(12) Uani 1 1 d .
H5A H 0.6013 0.7602 0.1030 0.058 Uiso 1 1 d R
H5B H 0.5251 0.7570 0.1426 0.058 Uiso 1 1 d R
N6 N 0.9759(3) 0.8120(3) 0.2419(2) 0.0263(9) Uani 1 1 d .
O3 O 0.7620(5) 0.7665(5) 0.0524(2) 0.100(2) Uani 1 1 d .
O1 O 0.6723(6) 0.6723(6) 0.0000 0.220(12) Uani 1 2 d S
O4 O 0.1877(8) 0.1163(11) 0.0352(8) 0.319(14) Uani 1 1 d .
O5 O 0.0635(9) 0.1266(13) 0.0389(5) 0.260(8) Uani 1 1 d .
O2 O 0.6488(9) 0.7792(14) 0.0004(11) 0.153(8) Uani 0.50 1 d P
C31 C 0.3894(13) 0.0394(12) 1.0577(7) 0.114(4) Uani 0.50 1 d PDU
H31A H 0.3550 -0.0092 1.0697 0.171 Uiso 0.50 1 calc PR
H31B H 0.3562 0.0911 1.0619 0.171 Uiso 0.50 1 calc PR
H31C H 0.4392 0.0426 1.0843 0.171 Uiso 0.50 1 calc PR

loop_
_atom_site_aniso_label
_atom_site_aniso_U_11
_atom_site_aniso_U_22
_atom_site_aniso_U_33
_atom_site_aniso_U_23
_atom_site_aniso_U_13
_atom_site_aniso_U_12
C1 0.029(3) 0.029(3) 0.029(3) -0.003(2) -0.011(2) 0.006(2)
C2 0.025(2) 0.033(3) 0.026(2) 0.000(2) 0.000(2) 0.007(2)
C3 0.021(2) 0.033(3) 0.028(3) -0.001(2) -0.004(2) 0.006(2)
C4 0.033(3) 0.031(3) 0.031(3) 0.006(2) 0.002(2) 0.012(2)
C5 0.028(3) 0.028(3) 0.039(3) -0.002(2) 0.000(2) 0.007(2)
C6 0.028(3) 0.026(3) 0.027(2) 0.000(2) -0.003(2) 0.006(2)
C7 0.034(3) 0.025(3) 0.029(3) 0.001(2) -0.003(2) 0.005(2)
C8 0.042(3) 0.036(3) 0.024(3) 0.008(2) 0.003(2) 0.003(3)
C9 0.035(3) 0.030(3) 0.028(2) -0.002(2) 0.004(2) 0.009(2)
C10 0.024(2) 0.024(2) 0.023(2) -0.0050(18) -0.005(2) -0.003(2)
C11 0.029(3) 0.031(3) 0.023(2) 0.004(2) -0.001(2) 0.006(2)
C12 0.015(2) 0.030(3) 0.021(2) -0.0020(19) 0.0041(18) -0.0008(18)
C13 0.023(2) 0.025(3) 0.025(2) -0.0003(18) 0.0052(18) -0.0023(18)
C14 0.028(2) 0.022(2) 0.028(2) -0.001(2) -0.0034(19) 0.002(2)
C15 0.037(3) 0.031(3) 0.036(3) 0.007(2) -0.009(2) -0.009(2)
C16 0.050(3) 0.032(3) 0.057(4) 0.022(3) -0.020(3) -0.015(3)
C17 0.045(3) 0.030(3) 0.042(3) 0.009(3) -0.017(3) -0.004(2)
C18 0.026(3) 0.027(3) 0.038(3) 0.001(2) -0.005(2) -0.003(2)
C19 0.029(3) 0.017(2) 0.032(3) -0.002(2) -0.004(2) 0.002(2)
C20 0.027(3) 0.023(3) 0.031(2) 0.004(2) -0.001(2) 0.001(2)
C21 0.033(3) 0.029(3) 0.042(3) 0.004(2) -0.016(2) -0.005(2)
C22 0.032(3) 0.034(3) 0.031(3) -0.001(2) -0.007(2) -0.006(2)
C23 0.033(3) 0.028(3) 0.036(3) 0.003(2) -0.010(2) -0.001(2)
C24 0.031(3) 0.029(3) 0.033(3) 0.003(2) -0.011(2) -0.007(2)
C25 0.086(7) 0.075(6) 0.150(9) -0.014(6) -0.008(6) -0.018(5)
C26 0.090(7) 0.071(6) 0.151(9) -0.015(6) -0.007(7) -0.023(5)
C27 0.088(6) 0.058(6) 0.152(9) -0.010(6) -0.005(6) -0.033(5)
C28 0.095(6) 0.061(6) 0.157(9) -0.007(6) -0.001(6) -0.031(5)
C29 0.089(6) 0.067(6) 0.156(9) -0.012(6) -0.002(6) -0.028(5)
C30 0.082(6) 0.066(6) 0.151(9) -0.017(6) -0.007(6) -0.023(5)
N7 0.109(7) 0.076(7) 0.166(9) -0.010(7) 0.003(7) -0.032(6)
Cd1 0.01738(16) 0.01738(16) 0.0242(2) 0.00152(14) -0.00152(14) -0.00191(18)
Cl1 0.062(4) 0.061(5) 0.019(11) 0.010(8) -0.013(8) -0.0204(17)
Cl2 0.0648(9) 0.0648(9) 0.0456(12) -0.0032(10) 0.0032(10) -0.0097(12)
N1 0.024(2) 0.029(2) 0.034(2) -0.0006(19) 0.0000(19) 0.0029(16)
N2 0.0189(19) 0.025(2) 0.031(2) -0.0020(16) 0.0012(16) -0.0006(15)
N3 0.022(2) 0.0211(19) 0.031(2) -0.0003(16) -0.0001(18) -0.0037(17)
N4 0.024(2) 0.0209(19) 0.028(2) -0.0051(15) -0.0036(18) 0.0009(18)
N5 0.042(3) 0.020(2) 0.054(3) -0.0135(19) -0.016(2) 0.0042(19)
N6 0.0234(19) 0.021(2) 0.034(2) -0.0033(18) -0.0021(18) 0.0035(15)
O3 0.124(6) 0.132(7) 0.044(3) 0.002(4) -0.012(4) -0.028(5)
O1 0.259(17) 0.259(17) 0.144(12) -0.100(14) 0.100(14) -0.181(19)
O4 0.173(11) 0.38(2) 0.40(3) -0.28(2) -0.181(15) 0.106(14)
O5 0.210(13) 0.46(2) 0.107(8) 0.016(11) 0.114(9) 0.048(15)
O2 0.059(8) 0.19(2) 0.21(2) 0.074(19) -0.001(12) 0.022(10)
C31 0.098(7) 0.079(7) 0.164(10) -0.009(7) -0.002(8) -0.026(6)

loop_
_atom_type_symbol
_atom_type_description
_atom_type_scat_dispersion_real
_atom_type_scat_dispersion_imag
_atom_type_scat_source
C C 0.0033 0.0016 'International Tables Vol C Tables 4.2.6.8 and 6.1.1.4'
H H 0.0000 0.0000 'International Tables Vol C Tables 4.2.6.8 and 6.1.1.4'
N N 0.0061 0.0033 'International Tables Vol C Tables 4.2.6.8 and 6.1.1.4'
O O 0.0106 0.0060 'International Tables Vol C Tables 4.2.6.8 and 6.1.1.4'
Cl Cl 0.1484 0.1585 'International Tables Vol C Tables 4.2.6.8 and 6.1.1.4'
Cd Cd -0.8075 1.2024 'International Tables Vol C Tables 4.2.6.8 and 6.1.1.4'

loop_
_geom_angle_atom_site_label_1
_geom_angle_atom_site_label_2
_geom_angle_atom_site_label_3
_geom_angle
_geom_angle_site_symmetry_1
_geom_angle_site_symmetry_3
N1 C1 C2 124.8(5) . .
N1 C1 H1 117.6 . .
C2 C1 H1 117.6 . .
C1 C2 C3 118.5(5) . .
C1 C2 H2 120.7 . .
C3 C2 H2 120.7 . .
C4 C3 C2 116.1(5) . .
C4 C3 C6 122.0(4) . .
C2 C3 C6 121.9(5) . .
C5 C4 C3 120.7(5) . .
C5 C4 H4 119.7 . .
C3 C4 H4 119.7 . .
N1 C5 C4 122.8(5) . .
N1 C5 H5 118.6 . .
C4 C5 H5 118.6 . .
C7 C6 C11 118.4(5) . .
C7 C6 C3 123.1(5) . .
C11 C6 C3 118.5(4) . .
C8 C7 C6 120.7(5) . .
C8 C7 H7 119.6 . .
C6 C7 H7 119.6 . .
C7 C8 C9 121.0(5) . .
C7 C8 H8 119.5 . .
C9 C8 H8 119.5 . .
C8 C9 C10 118.9(5) . .
C8 C9 H9 120.6 . .
C10 C9 H9 120.6 . .
C11 C10 C9 120.6(5) . .
C11 C10 C12 117.1(4) . .
C9 C10 C12 122.3(5) . .
C10 C11 C6 120.2(5) . .
C10 C11 H11 119.9 . .
C6 C11 H11 119.9 . .
N2 C12 N4 108.4(4) . .
N2 C12 C10 128.9(4) . .
N4 C12 C10 122.6(4) . .
N3 C13 N4 109.2(4) . .
N3 C13 C14 123.9(4) . .
N4 C13 C14 126.9(4) . .
C19 C14 C15 120.3(4) . .
C19 C14 C13 122.2(4) . .
C15 C14 C13 117.5(4) . .
C16 C15 C14 119.6(5) . .
C16 C15 H15 120.2 . .
C14 C15 H15 120.2 . .
C15 C16 C17 120.9(5) . .
C15 C16 H16 119.6 . .
C17 C16 H16 119.6 . .
C16 C17 C18 120.2(5) . .
C16 C17 H17 119.9 . .
C18 C17 H17 119.9 . .
C19 C18 C17 118.7(5) . .
C19 C18 C20 120.4(5) . .
C17 C18 C20 120.8(5) . .
C14 C19 C18 120.4(5) . .
C14 C19 H19 119.8 . .
C18 C19 H19 119.8 . .
C21 C20 C24 116.8(5) . .
C21 C20 C18 121.7(5) . .
C24 C20 C18 121.5(5) . .
C20 C21 C22 120.0(5) . .
C20 C21 H21 120.0 . .
C22 C21 H21 120.0 . .
N6 C22 C21 122.7(5) . .
N6 C22 H22 118.7 . .
C21 C22 H22 118.7 . .
N6 C23 C24 123.9(5) . .
N6 C23 H23 118.0 . .
C24 C23 H23 118.0 . .
C23 C24 C20 119.6(5) . .
C23 C24 H24 120.2 . .
C20 C24 H24 120.2 . .
C26 C25 C30 120.0 . .
C26 C25 H25 120.0 . .
C30 C25 H25 120.0 . .
C27 C26 C25 120.0 . .
C27 C26 H26 120.0 . .
C25 C26 H26 120.0 . .
C28 C27 C26 120.0 . .
C28 C27 H27 120.0 . .
C26 C27 H27 120.0 . .
C27 C28 C29 120.0 . .
C27 C28 N7 117.2(15) . .
C29 C28 N7 122.7(15) . .
C30 C29 C28 120.0 . .
C30 C29 C31 127.0(15) . .
C28 C29 C31 113.0(15) . .
C29 C30 C25 120.0 . .
C29 C30 H30 120.0 . .
C25 C30 H30 120.0 . .
C28 N7 H7A 120.0 . .
C28 N7 H7B 120.0 . .
H7A N7 H7B 120.0 . .
N2 Cd1 N2 83.09(19) . 7
N2 Cd1 N1 87.75(14) . 5_545
N2 Cd1 N1 159.33(14) 7 5_545
N2 Cd1 N1 159.33(14) . 4_454
N2 Cd1 N1 87.75(14) 7 4_454
N1 Cd1 N1 106.43(19) 5_545 4_454
N2 Cd1 N6 87.98(14) . 4_464
N2 Cd1 N6 110.53(14) 7 4_464
N1 Cd1 N6 87.52(15) 5_545 4_464
N1 Cd1 N6 77.93(15) 4_454 4_464
N2 Cd1 N6 110.53(14) . 5_645
N2 Cd1 N6 87.98(14) 7 5_645
N1 Cd1 N6 77.93(15) 5_545 5_645
N1 Cd1 N6 87.52(15) 4_454 5_645
N6 Cd1 N6 155.68(18) 4_464 5_645
Cl1 Cl1 O3 142(8) 7 .
Cl1 Cl1 O1 84.0(14) 7 .
O3 Cl1 O1 133(2) . .
Cl1 Cl1 O3 32(7) 7 7
O3 Cl1 O3 112.1(6) . 7
O1 Cl1 O3 115(2) . 7
Cl1 Cl1 O2 91(10) 7 7
O3 Cl1 O2 106(4) . 7
O1 Cl1 O2 76(3) . 7
O3 Cl1 O2 91(4) 7 7
Cl1 Cl1 O2 78(10) 7 .
O3 Cl1 O2 99(4) . .
O1 Cl1 O2 75(3) . .
O3 Cl1 O2 94(3) 7 .
O2 Cl1 O2 150.2(17) 7 .
O5 Cl2 O5 121.5(18) . 7
O5 Cl2 O4 101.6(10) . .
O5 Cl2 O4 107.4(10) 7 .
O5 Cl2 O4 107.4(10) . 7
O5 Cl2 O4 101.6(10) 7 7
O4 Cl2 O4 118.4(18) . 7
C1 N1 C5 116.6(5) . .
C1 N1 Cd1 125.6(3) . 3
C5 N1 Cd1 115.0(3) . 3
C12 N2 N3 108.8(4) . .
C12 N2 Cd1 138.1(3) . .
N3 N2 Cd1 111.3(3) . .
C13 N3 N2 107.1(4) . .
C12 N4 C13 106.5(4) . .
C12 N4 N5 127.9(4) . .
C13 N4 N5 125.3(4) . .
N4 N5 H5A 109.3 . .
N4 N5 H5B 109.2 . .
H5A N5 H5B 109.5 . .
C23 N6 C22 116.9(4) . .
C23 N6 Cd1 115.9(3) . 3_655
C22 N6 Cd1 126.8(3) . 3_655
Cl1 O3 Cl1 6.5(19) . 7
Cl1 O1 Cl1 12(3) . 7
Cl1 O1 O2 57(3) . 7
Cl1 O1 O2 58(3) 7 7
Cl1 O2 Cl1 10(2) 7 .
C29 C31 H31A 109.5 . .
C29 C31 H31B 109.5 . .
H31A C31 H31B 109.5 . .
C29 C31 H31C 109.5 . .
H31A C31 H31C 109.5 . .
H31B C31 H31C 109.5 . .

loop_
_geom_bond_atom_site_label_1
_geom_bond_atom_site_label_2
_geom_bond_distance
_geom_bond_site_symmetry_2
C1 N1 1.334(7) .
C1 C2 1.371(7) .
C1 H1 0.9500 .
C2 C3 1.415(7) .
C2 H2 0.9500 .
C3 C4 1.388(7) .
C3 C6 1.482(7) .
C4 C5 1.377(7) .
C4 H4 0.9500 .
C5 N1 1.339(7) .
C5 H5 0.9500 .
C6 C7 1.392(7) .
C6 C11 1.413(7) .
C7 C8 1.377(8) .
C7 H7 0.9500 .
C8 C9 1.391(8) .
C8 H8 0.9500 .
C9 C10 1.391(7) .
C9 H9 0.9500 .
C10 C11 1.385(7) .
C10 C12 1.481(7) .
C11 H11 0.9500 .
C12 N2 1.309(6) .
C12 N4 1.353(6) .
C13 N3 1.305(6) .
C13 N4 1.370(6) .
C13 C14 1.482(7) .
C14 C19 1.378(7) .
C14 C15 1.381(7) .
C15 C16 1.371(8) .
C15 H15 0.9500 .
C16 C17 1.374(8) .
C16 H16 0.9500 .
C17 C18 1.394(8) .
C17 H17 0.9500 .
C18 C19 1.391(7) .
C18 C20 1.497(7) .
C19 H19 0.9500 .
C20 C21 1.384(7) .
C20 C24 1.394(7) .
C21 C22 1.398(7) .
C21 H21 0.9500 .
C22 N6 1.342(7) .
C22 H22 0.9500 .
C23 N6 1.334(7) .
C23 C24 1.381(7) .
C23 H23 0.9500 .
C24 H24 0.9500 .
C25 C26 1.3900 .
C25 C30 1.3900 .
C25 H25 0.9500 .
C26 C27 1.3900 .
C26 H26 0.9500 .
C27 C28 1.3900 .
C27 H27 0.9500 .
C28 C29 1.3900 .
C28 N7 1.395(9) .
C29 C30 1.3900 .
C29 C31 1.496(10) .
C30 H30 0.9500 .
N7 H7A 0.8800 .
N7 H7B 0.8800 .
Cd1 N2 2.335(4) .
Cd1 N2 2.335(4) 7
Cd1 N1 2.373(4) 5_545
Cd1 N1 2.373(4) 4_454
Cd1 N6 2.440(4) 4_464
Cd1 N6 2.440(4) 5_645
Cl1 Cl1 0.27(6) 7
Cl1 O3 1.26(3) .
Cl1 O1 1.308(14) .
Cl1 O3 1.49(3) 7
Cl1 O2 1.50(7) 7
Cl1 O2 1.53(7) .
Cl2 O5 1.265(9) .
Cl2 O5 1.265(9) 7
Cl2 O4 1.289(11) .
Cl2 O4 1.289(11) 7
N1 Cd1 2.373(4) 3
N2 N3 1.377(6) .
N4 N5 1.408(5) .
N5 H5A 0.9100 .
N5 H5B 0.9100 .
N6 Cd1 2.440(4) 3_655
O3 Cl1 1.49(3) 7
O1 Cl1 1.308(14) 7
O1 O2 1.74(2) 7
O2 Cl1 1.50(7) 7
C31 H31A 0.9800 .
C31 H31B 0.9800 .
C31 H31C 0.9800 .

loop_
_geom_torsion_atom_site_label_1
_geom_torsion_atom_site_label_2
_geom_torsion_atom_site_label_3
_geom_torsion_atom_site_label_4
_geom_torsion
_geom_torsion_site_symmetry_1
_geom_torsion_site_symmetry_4
N1 C1 C2 C3 0.0(8) . .
C1 C2 C3 C4 5.8(7) . .
C1 C2 C3 C6 -173.5(5) . .
C2 C3 C4 C5 -7.3(8) . .
C6 C3 C4 C5 172.0(5) . .
C3 C4 C5 N1 3.0(9) . .
C4 C3 C6 C7 161.9(5) . .
C2 C3 C6 C7 -18.8(8) . .
C4 C3 C6 C11 -18.0(8) . .
C2 C3 C6 C11 161.3(5) . .
C11 C6 C7 C8 -0.5(8) . .
C3 C6 C7 C8 179.6(5) . .
C6 C7 C8 C9 -0.5(9) . .
C7 C8 C9 C10 0.7(8) . .
C8 C9 C10 C11 0.0(8) . .
C8 C9 C10 C12 -179.9(5) . .
C9 C10 C11 C6 -0.9(8) . .
C12 C10 C11 C6 179.0(5) . .
C7 C6 C11 C10 1.2(8) . .
C3 C6 C11 C10 -178.9(5) . .
C11 C10 C12 N2 95.4(6) . .
C9 C10 C12 N2 -84.6(7) . .
C11 C10 C12 N4 -81.2(6) . .
C9 C10 C12 N4 98.8(6) . .
N3 C13 C14 C19 145.1(5) . .
N4 C13 C14 C19 -31.4(7) . .
N3 C13 C14 C15 -32.5(7) . .
N4 C13 C14 C15 151.0(5) . .
C19 C14 C15 C16 0.1(8) . .
C13 C14 C15 C16 177.7(5) . .
C14 C15 C16 C17 1.9(10) . .
C15 C16 C17 C18 -3.8(10) . .
C16 C17 C18 C19 3.8(9) . .
C16 C17 C18 C20 178.8(6) . .
C15 C14 C19 C18 -0.1(8) . .
C13 C14 C19 C18 -177.6(5) . .
C17 C18 C19 C14 -1.8(8) . .
C20 C18 C19 C14 -176.9(5) . .
C19 C18 C20 C21 155.5(6) . .
C17 C18 C20 C21 -19.5(8) . .
C19 C18 C20 C24 -22.9(8) . .
C17 C18 C20 C24 162.1(6) . .
C24 C20 C21 C22 2.7(8) . .
C18 C20 C21 C22 -175.7(5) . .
C20 C21 C22 N6 0.2(9) . .
N6 C23 C24 C20 1.8(9) . .
C21 C20 C24 C23 -3.6(8) . .
C18 C20 C24 C23 174.8(5) . .
C30 C25 C26 C27 0.0 . .
C25 C26 C27 C28 0.0 . .
C26 C27 C28 C29 0.0 . .
C26 C27 C28 N7 -179.4(3) . .
C27 C28 C29 C30 0.0 . .
N7 C28 C29 C30 179.4(3) . .
C27 C28 C29 C31 -179.8(3) . .
N7 C28 C29 C31 -0.4(4) . .
C28 C29 C30 C25 0.0 . .
C31 C29 C30 C25 179.7(3) . .
C26 C25 C30 C29 0.0 . .
C2 C1 N1 C5 -4.5(8) . .
C2 C1 N1 Cd1 155.3(4) . 3
C4 C5 N1 C1 3.0(8) . .
C4 C5 N1 Cd1 -159.0(4) . 3
N4 C12 N2 N3 -0.5(5) . .
C10 C12 N2 N3 -177.5(4) . .
N4 C12 N2 Cd1 -163.0(3) . .
C10 C12 N2 Cd1 20.1(8) . .
N2 Cd1 N2 C12 68.7(4) 7 .
N1 Cd1 N2 C12 -129.8(5) 5_545 .
N1 Cd1 N2 C12 4.4(7) 4_454 .
N6 Cd1 N2 C12 -42.2(5) 4_464 .
N6 Cd1 N2 C12 153.9(4) 5_645 .
N2 Cd1 N2 N3 -93.4(3) 7 .
N1 Cd1 N2 N3 68.0(3) 5_545 .
N1 Cd1 N2 N3 -157.7(4) 4_454 .
N6 Cd1 N2 N3 155.6(3) 4_464 .
N6 Cd1 N2 N3 -8.2(3) 5_645 .
N4 C13 N3 N2 -1.9(5) . .
C14 C13 N3 N2 -178.9(4) . .
C12 N2 N3 C13 1.5(5) . .
Cd1 N2 N3 C13 169.0(3) . .
N2 C12 N4 C13 -0.6(5) . .
C10 C12 N4 C13 176.6(4) . .
N2 C12 N4 N5 -173.8(5) . .
C10 C12 N4 N5 3.4(7) . .
N3 C13 N4 C12 1.5(5) . .
C14 C13 N4 C12 178.5(4) . .
N3 C13 N4 N5 175.0(5) . .
C14 C13 N4 N5 -8.0(8) . .
C24 C23 N6 C22 1.2(8) . .
C24 C23 N6 Cd1 -172.6(4) . 3_655
C21 C22 N6 C23 -2.1(8) . .
C21 C22 N6 Cd1 170.8(4) . 3_655
O3 Cl1 O1 O2 -99(7) . 7
O3 Cl1 O1 O2 85(5) 7 7
O2 Cl1 O1 O2 172.5(18) . 7
O3 Cl1 O2 Cl1 141(8) . 7
O1 Cl1 O2 Cl1 -87(8) . 7
O3 Cl1 O2 Cl1 28(7) 7 7
O2 Cl1 O2 Cl1 -72(10) 7 7
